data_2008553
loop_
_publ_author_name
'Nakagawa, Hiroo'
'Kani, Yoshiyuki'
'Tsuchimoto, Masanobu'
'Ohba, Shigeru'
'Hideaki, Matsushima'
'Tokii, Tadashi'

_publ_section_title
;
 A monomeric and a dimeric copper(II) trigonelline adduct with
 chloride, and a dimeric copper(II) 1-methyl-2-pyrrolecarboxylate
 adduct with 3-methylpyridine
;
_journal_issue 6
_journal_name_full 'Acta Crystallographica Section C'
_journal_page_first 882
_journal_page_last 886
_journal_paper_doi 10.1107/S0108270199001985
_journal_volume 55
_journal_year 1999
_chemical_formula_iupac '[Cu Cl2 (C7 H7 N O2)2]'
_chemical_formula_moiety 'C14 H14 Cl2 Cu N2 O4'
_chemical_formula_structural 'Cu (C7 H7 N O2)2 Cl2'
_chemical_formula_sum 'C14 H14 Cl2 Cu N2 O4'
_chemical_formula_weight 408.73
_chemical_name_systematic
;
Bis(trigonelline)-dichlorocopper(II)
;
_space_group_IT_number 14
_symmetry_cell_setting monoclinic
_symmetry_space_group_name_Hall '-P 2yn'
_symmetry_space_group_name_H-M 'P 1 21/n 1'
_atom_type_scat_source IntTabIV
_cell_angle_alpha 90.00
_cell_angle_beta 104.960(10)
_cell_angle_gamma 90.00
_cell_formula_units_Z 2
_cell_length_a 8.4010(10)
_cell_length_b 10.7040(10)
_cell_length_c 9.3250(10)
_cell_measurement_reflns_used 25
_cell_measurement_temperature 295
_cell_measurement_theta_max 15
_cell_measurement_theta_min 14
_cell_volume 810.12(15)
_computing_cell_refinement 'AFC/MSC Diffractometer Control System'
_computing_data_collection 'AFC/MSC Diffractometer Control System (Rigaku Corporation, 1993)'
_computing_data_reduction 'local programs'
_computing_molecular_graphics CRYSTAN-GM
_computing_publication_material CRYSTAN-GM
_computing_structure_refinement CRYSTAN-GM
_computing_structure_solution 'CRYSTAN-GM (Edwards et al., 1996)'
_diffrn_measurement_device_type 'Rigaku AFC-5'
_diffrn_measurement_method \w
_diffrn_radiation_type MoK\a
_diffrn_radiation_wavelength 0.71073
_diffrn_reflns_av_R_equivalents 0.041
_diffrn_reflns_limit_h_max 11
_diffrn_reflns_limit_h_min 0
_diffrn_reflns_limit_k_max 14
_diffrn_reflns_limit_k_min 0
_diffrn_reflns_limit_l_max 12
_diffrn_reflns_limit_l_min -12
_diffrn_reflns_number 2489
_diffrn_reflns_theta_max 30
_diffrn_standards_decay_% 0
_diffrn_standards_interval_count 100
_diffrn_standards_number 3
_exptl_absorpt_coefficient_mu 1.697
_exptl_absorpt_correction_T_max 0.834
_exptl_absorpt_correction_T_min 0.539
_exptl_absorpt_correction_type integration
_exptl_absorpt_process_details '(Coppens et al., 1965)'
_exptl_crystal_colour blue
_exptl_crystal_density_diffrn 1.676
_exptl_crystal_density_method 'not measured'
_exptl_crystal_description prism
_exptl_crystal_F_000 414
_exptl_crystal_size_max 0.70
_exptl_crystal_size_mid 0.20
_exptl_crystal_size_min 0.13
_refine_diff_density_max 1.09
_refine_diff_density_min -0.55
_refine_ls_extinction_method none
_refine_ls_goodness_of_fit_obs 1.23
_refine_ls_hydrogen_treatment constr
_refine_ls_number_parameters 106
_refine_ls_number_reflns 1927
_refine_ls_R_factor_obs .044
_refine_ls_shift/esd_max 0.03
_refine_ls_shift/esd_mean 0.0059
_refine_ls_structure_factor_coef F
_refine_ls_weighting_details 'w = 1/[\s^2^(F) + 0.000225F^2^]'
_refine_ls_weighting_scheme calc
_refine_ls_wR_factor_obs .045
_reflns_number_observed 1927
_reflns_number_total 2348
_reflns_threshold_expression |F~o~|>3\s(|F~o~|)
_cod_data_source_file da1057.cif
_cod_data_source_block I
_cod_depositor_comments
;
The following automatic conversions were performed:
'_symmetry_cell_setting' value 'Monoclinic' changed to 'monoclinic'
according to '/home/saulius/struct/CIF-dictionaries/cif_core.dic'
dictionary named 'cif_core.dic' version 2.4.1 from 2010-06-29.

Automatic conversion script
Id: cif_fix_enum 1527 2010-12-29 10:47:43Z saulius 

The following automatic conversions were performed:

'_atom_site_thermal_displace_type' tag value 'Uij' was replaced with
'Uani' value 12 times.

Automatic conversion script
Id: cif_fix_values 1646 2011-03-28 12:23:43Z adriana 
;
_cod_original_cell_volume 810.1(2)
_cod_original_sg_symbol_H-M 'P 21/n'
_cod_database_code 2008553

loop_
_symmetry_equiv_pos_as_xyz
+x,+y,+z
1/2-x,1/2+y,1/2-z
-x,-y,-z
1/2+x,1/2-y,1/2+z

loop_
_atom_site_aniso_label
_atom_site_aniso_U_11
_atom_site_aniso_U_22
_atom_site_aniso_U_33
_atom_site_aniso_U_12
_atom_site_aniso_U_13
_atom_site_aniso_U_23
Cu1 .0305(2) .02300(10) .02450(10) .00300(10) .00070(10) -.00350(10)
Cl2 .0468(3) .0370(2) .0413(3) .0007(2) .0159(2) .0001(2)
O3 .0393(7) .0241(6) .0357(7) .0055(5) -.0003(5) -.0053(5)
O4 .0540(9) .0360(7) .0455(8) .0007(6) -.0138(7) -.0096(6)
N5 .0340(7) .0278(7) .0282(7) -.0026(6) .0080(6) -.0019(5)
C6 .0353(9) .0271(8) .0308(9) .0002(7) .0072(7) -.0022(7)
C7 .0284(8) .0250(8) .0283(9) .0003(6) .0055(7) .0003(6)
C8 .0334(9) .0353(9) .0340(10) .0018(8) .0027(7) .0023(8)
C9 .0400(10) .0370(10) .0440(10) .0080(10) .0010(10) .0070(10)
C10 .0430(10) .0260(10) .0430(10) .0060(10) .0090(10) .0040(10)
C11 .0540(10) .0360(10) .0350(10) -.0070(10) .0010(10) -.0090(10)
C12 .0310(9) .0270(8) .0274(9) .0021(7) .0074(7) .0016(7)

loop_
_atom_site_label
_atom_site_fract_x
_atom_site_fract_y
_atom_site_fract_z
_atom_site_U_iso_or_equiv
_atom_site_thermal_displace_type
_atom_site_occupancy
Cu1 1.00000 .00000 .00000 .02800(10) Uani 1.000
Cl2 .84175(6) -.07606(4) .14543(6) .0438(2) Uani 1.000
O3 .9775(2) .16860(10) .07100(10) .0358(4) Uani 1.000
O4 .7554(2) .16890(10) -.1191(2) .0493(5) Uani 1.000
N5 .9061(2) .53350(10) .1702(2) .0318(4) Uani 1.000
C6 .8514(2) .2197(2) -.0126(2) .0331(5) Uani 1.000
C7 .8249(2) .3552(2) .0205(2) .0285(5) Uani 1.000
C8 .7021(2) .4248(2) -.0741(2) .0354(6) Uani 1.000
C9 .6858(2) .5499(2) -.0443(2) .0413(7) Uani 1.000
C10 .7888(2) .6025(2) .0807(2) .0388(6) Uani 1.000
C11 1.0110(3) .5913(2) .3072(2) .0457(7) Uani 1.000
C12 .9262(2) .4119(2) .1435(2) .0296(5) Uani 1.000
H8 .62913 .38589 -.15870 .10 Uiso 1.000
H9 .60346 .60014 -.10979 .10 Uiso 1.000
H10 .77659 .68874 .10420 .10 Uiso 1.000
H11A 1.09530 .54128 .37066 .10 Uiso 1.000
H11B .93870 .61898 .36536 .10 Uiso 1.000
H11C 1.06410 .66258 .27756 .10 Uiso 1.000
H12 1.01109 .36452 .20995 .10 Uiso 1.000

loop_
_geom_angle_atom_site_label_1
_geom_angle_atom_site_label_2
_geom_angle_atom_site_label_3
_geom_angle
_geom_angle_publ_flag
Cl2 Cu1 O3 90.40(10) yes
Cl2 Cu1 O4 89.2(2) yes
O3 Cu1 O4 53.10(10) yes
Cu1 O3 C6 109.3(2) yes
C10 N5 C11 119.0(2) no
C10 N5 C12 121.8(2) no
C11 N5 C12 119.1(2) no
O3 C6 O4 125.1(2) yes
O3 C6 C7 115.6(2) no
O4 C6 C7 119.2(2) no
C6 C7 C8 120.6(2) no
C6 C7 C12 120.0(2) no
C8 C7 C12 119.3(2) no
C7 C8 C9 119.2(2) no
C8 C9 C10 119.5(2) no
N5 C10 C9 120.1(2) no
N5 C12 C7 120.0(2) no
C7 C8 H8 120.1 no
C9 C8 H8 120.7 no
C8 C9 H9 120.5 no
C10 C9 H9 120.0 no
N5 C10 H10 119.6 no
C9 C10 H10 120.3 no
N5 C11 H11A 118.5 no
N5 C11 H11B 107.0 no
N5 C11 H11C 107.5 no
H11A C11 H11B 107.3 no
H11A C11 H11C 107.3 no
H11B C11 H11C 109.0 no
N5 C12 H12 120.0 no
C7 C12 H12 120.0 no

loop_
_geom_bond_atom_site_label_1
_geom_bond_atom_site_label_2
_geom_bond_site_symmetry_1
_geom_bond_site_symmetry_2
_geom_bond_distance
_geom_bond_publ_flag
Cu1 Cl2 . . 2.2800(10) yes
Cu1 O3 . . 1.948(2) yes
Cu1 O4 . . 2.7470(10) yes
O3 C6 . . 1.266(3) yes
O4 C6 . . 1.232(3) yes
N5 C10 . . 1.337(3) no
N5 C11 . . 1.486(3) no
N5 C12 . . 1.344(3) no
C6 C7 . . 1.511(3) no
C7 C8 . . 1.388(3) no
C7 C12 . . 1.380(3) no
C8 C9 . . 1.382(3) no
C9 C10 . . 1.380(3) no
C8 H8 . . .960 no
C9 H9 . . .960 no
C10 H10 . . .960 no
C11 H11A . . .960 no
C11 H11B . . .960 no
C11 H11C . . .960 no
C12 H12 . . .960 no
